data_1571500
loop_
_publ_author_name
'Hashimoto, Shu'
'Miki, Shintaro'
'Okuno, Tsunehisa'

_publ_section_title
;
 4-(1H-2,3-Dihydronaphtho[1,8-de][1,3,2]diazaborinin-2-yl)-1-ethylpyridin-1-ium
 iodide monohydrate
;
_journal_coeditor_code HB4467
_journal_issue 4
_journal_name_full IUCrData
_journal_paper_doi 10.1107/S2414314624003699
_journal_volume 9
_journal_year 2024
_chemical_formula_iupac 'C17 H17 B N3 +, I -, H2 O'
_chemical_formula_moiety 'C17 H17 B N3, I, H2 O'
_chemical_formula_sum 'C17 H19 B I N3 O'
_chemical_formula_weight 419.06
_chemical_name_systematic
'4-(1<i>H</i>-2,3-Dihydronaphtho[1,8-<i>de</i>][1,3,2]diazaborinin-2-yl)-1-ethylpyridin-1-ium iodide monohydrate'
_space_group_crystal_system monoclinic
_space_group_IT_number 14
_space_group_name_Hall '-P 2ybc'
_space_group_name_H-M_alt 'P 1 21/c 1'
_atom_sites_solution_hydrogens mixed
_audit_creation_method
;
Olex2 1.3
(compiled 2020.11.12 svn.r5f609507 for OlexSys, GUI svn.r6408)
;
_cell_angle_alpha 90
_cell_angle_beta 97.616(5)
_cell_angle_gamma 90
_cell_formula_units_Z 4
_cell_length_a 6.746(2)
_cell_length_b 23.041(7)
_cell_length_c 10.939(3)
_cell_measurement_reflns_used 6255
_cell_measurement_temperature 93(2)
_cell_measurement_theta_max 30.9102
_cell_measurement_theta_min 1.7677
_cell_volume 1685.3(9)
_computing_cell_refinement
;
CrystalClear (Rigaku, 2008)
;
_computing_data_collection
;
CrystalClear (Rigaku, 2008)
;
_computing_data_reduction
;
CrystalClear (Rigaku, 2008)
;
_computing_molecular_graphics
;
Olex2 1.3 (Dolomanov <i>et al.</i>,  2009)
;
_computing_publication_material
;
Olex2 1.3 (Dolomanov <i>et al.</i>,  2009)
;
_computing_structure_refinement
;
<i>SHELXL2014/7</i> (Sheldrick, 2015b)
;
_computing_structure_solution
;
<i>SHELXT2014/4</i> (Sheldrick, 2015a)
;
_diffrn_ambient_temperature 93.35
_diffrn_detector_area_resol_mean 28.445
_diffrn_measured_fraction_theta_full 0.994
_diffrn_measured_fraction_theta_max 0.994
_diffrn_measurement_device_type Saturn724+
_diffrn_measurement_method \w
_diffrn_radiation_type MoK\a
_diffrn_radiation_wavelength 0.71075
_diffrn_reflns_av_R_equivalents 0.0301
_diffrn_reflns_av_unetI/netI 0.0281
_diffrn_reflns_limit_h_max 8
_diffrn_reflns_limit_h_min -6
_diffrn_reflns_limit_k_max 29
_diffrn_reflns_limit_k_min -22
_diffrn_reflns_limit_l_max 14
_diffrn_reflns_limit_l_min -14
_diffrn_reflns_number 13511
_diffrn_reflns_theta_full 27.483
_diffrn_reflns_theta_max 27.483
_diffrn_reflns_theta_min 3.172
_diffrn_standards_number 0
_exptl_absorpt_coefficient_mu 1.907
_exptl_absorpt_correction_T_max 0.9001
_exptl_absorpt_correction_T_min 0.8787
_exptl_absorpt_correction_type numerical
_exptl_absorpt_process_details
;
(<i>NUMABS</i>; Rigaku, 1999)
;
_exptl_crystal_colour 'pale yellow'
_exptl_crystal_density_diffrn 1.652
_exptl_crystal_description block
_exptl_crystal_F_000 832
_exptl_crystal_size_max 0.18
_exptl_crystal_size_mid 0.18
_exptl_crystal_size_min 0.10
_refine_diff_density_max 0.924
_refine_diff_density_min -0.399
_refine_ls_extinction_method none
_refine_ls_goodness_of_fit_ref 1.044
_refine_ls_hydrogen_treatment mixed
_refine_ls_matrix_type full
_refine_ls_number_parameters 224
_refine_ls_number_reflns 3846
_refine_ls_number_restraints 0
_refine_ls_restrained_S_all 1.044
_refine_ls_R_factor_all 0.0318
_refine_ls_R_factor_gt 0.0264
_refine_ls_shift/su_max 0.002
_refine_ls_shift/su_mean 0.000
_refine_ls_structure_factor_coef Fsqd
_refine_ls_weighting_details 'w=1/[\s^2^(Fo^2^)+(0.0201P)^2^+1.9341P] where P=(Fo^2^+2Fc^2^)/3'
_refine_ls_weighting_scheme calc
_refine_ls_wR_factor_gt 0.0529
_refine_ls_wR_factor_ref 0.0555
_reflns_number_gt 3463
_reflns_number_total 3846
_reflns_threshold_expression 'I > 2\s(I)'
_cod_data_source_file hb4467.cif
_cod_data_source_block I
_cod_original_cell_volume 1685.4(9)
_cod_database_code 1571500
_shelx_space_group_comment
;
The symmetry employed for this shelxl refinement is uniquely defined
by the following loop, which should always be used as a source of
symmetry information in preference to the above space-group names.
They are only intended as comments.
;
_shelx_estimated_absorpt_t_min 0.725
_shelx_estimated_absorpt_t_max 0.832

loop_
_space_group_symop_operation_xyz
'x, y, z'
'-x, y+1/2, -z+1/2'
'-x, -y, -z'
'x, -y-1/2, z-1/2'

loop_
_atom_site_type_symbol
_atom_site_label
_atom_site_fract_x
_atom_site_fract_y
_atom_site_fract_z
_atom_site_U_iso_or_equiv
_atom_site_adp_type
_atom_site_calc_flag
_atom_site_occupancy
_atom_site_disorder_assembly
_atom_site_disorder_group
I I1 0.89530(2) 0.83028(2) 0.76189(2) 0.01877(6) Uani d 1 . .
O O1 0.6094(4) 1.10388(9) 0.20283(18) 0.0265(4) Uani d 1 . .
N N1 0.7490(3) 0.86217(8) 0.19278(17) 0.0134(4) Uani d 1 . .
N N2 0.7739(3) 0.97508(8) 0.61095(18) 0.0129(4) Uani d 1 . .
N N3 0.7269(3) 1.05026(8) 0.45657(18) 0.0134(4) Uani d 1 . .
C C9 0.7933(3) 1.09991(10) 0.8927(2) 0.0151(5) Uani d 1 . .
H H8 0.8004 1.1279 0.9569 0.018 Uiso calc 1 . .
C C3 0.7379(3) 0.94374(10) 0.3791(2) 0.0126(4) Uani d 1 . .
C C14 0.7397(3) 1.09351(10) 0.5472(2) 0.0125(4) Uani d 1 . .
C C12 0.7480(3) 1.19358(10) 0.6120(2) 0.0164(5) Uani d 1 . .
H H10 0.7463 1.2336 0.5911 0.020 Uiso calc 1 . .
C C5 0.7167(3) 0.91855(10) 0.1633(2) 0.0150(5) Uani d 1 . .
H H4 0.6979 0.9300 0.0791 0.018 Uiso calc 1 . .
C C7 0.7968(3) 0.99955(10) 0.8283(2) 0.0152(5) Uani d 1 . .
H H6 0.8050 0.9596 0.8500 0.018 Uiso calc 1 . .
C C11 0.7647(3) 1.17771(10) 0.7336(2) 0.0165(5) Uani d 1 . .
H H9 0.7718 1.2068 0.7956 0.020 Uiso calc 1 . .
C C1 0.7676(3) 0.84457(10) 0.3109(2) 0.0139(4) Uani d 1 . .
H H1 0.7844 0.8045 0.3298 0.017 Uiso calc 1 . .
C C13 0.7334(3) 1.15171(10) 0.5175(2) 0.0159(5) Uani d 1 . .
H H11 0.7192 1.1635 0.4336 0.019 Uiso calc 1 . .
C C4 0.7108(3) 0.95958(10) 0.2540(2) 0.0148(5) Uani d 1 . .
H H3 0.6880 0.9991 0.2318 0.018 Uiso calc 1 . .
C C8 0.8044(3) 1.04216(10) 0.9213(2) 0.0163(5) Uani d 1 . .
H H7 0.8174 1.0305 1.0053 0.020 Uiso calc 1 . .
C C17 0.5808(4) 0.78797(11) 0.0480(2) 0.0214(5) Uani d 1 . .
H H16 0.6051 0.7605 -0.0168 0.026 Uiso calc 1 . .
H H15 0.5339 0.7668 0.1165 0.026 Uiso calc 1 . .
H H17 0.4789 0.8161 0.0145 0.026 Uiso calc 1 . .
C C15 0.7622(3) 1.07573(9) 0.6732(2) 0.0117(4) Uani d 1 . .
C C6 0.7776(3) 1.01577(10) 0.7059(2) 0.0126(4) Uani d 1 . .
C C10 0.7714(3) 1.11839(10) 0.7680(2) 0.0133(4) Uani d 1 . .
C C2 0.7624(3) 0.88432(10) 0.4052(2) 0.0144(4) Uani d 1 . .
H H2 0.7756 0.8713 0.4883 0.017 Uiso calc 1 . .
C C16 0.7726(3) 0.81952(10) 0.0940(2) 0.0161(5) Uani d 1 . .
H H13 0.8756 0.7907 0.1259 0.019 Uiso calc 1 . .
H H14 0.8206 0.8400 0.0240 0.019 Uiso calc 1 . .
B B1 0.7452(4) 0.99074(11) 0.4849(2) 0.0127(5) Uani d 1 . .
H H12 0.704(4) 1.0625(12) 0.386(3) 0.024(8) Uiso d 1 . .
H H5 0.787(4) 0.9418(13) 0.639(3) 0.022(8) Uiso d 1 . .
H H18 0.704(6) 1.1246(18) 0.201(4) 0.058(13) Uiso d 1 . .
H H19 0.517(6) 1.1225(17) 0.212(3) 0.049(12) Uiso d 1 . .

loop_
_atom_site_aniso_label
_atom_site_aniso_U_11
_atom_site_aniso_U_22
_atom_site_aniso_U_33
_atom_site_aniso_U_12
_atom_site_aniso_U_13
_atom_site_aniso_U_23
I1 0.02772(10) 0.01391(8) 0.01487(8) 0.00169(6) 0.00351(6) 0.00146(6)
O1 0.0302(12) 0.0232(10) 0.0257(10) -0.0001(9) 0.0025(9) 0.0040(8)
N1 0.0122(10) 0.0158(10) 0.0123(9) -0.0011(7) 0.0020(7) -0.0026(7)
N2 0.0141(10) 0.0104(9) 0.0141(9) 0.0002(7) 0.0011(7) 0.0004(7)
N3 0.0157(10) 0.0151(10) 0.0089(9) 0.0000(7) -0.0007(7) 0.0008(7)
C9 0.0120(11) 0.0190(12) 0.0146(11) -0.0001(9) 0.0022(8) -0.0020(9)
C3 0.0063(10) 0.0146(11) 0.0167(11) -0.0008(8) 0.0008(8) -0.0002(8)
C14 0.0087(11) 0.0153(11) 0.0132(10) 0.0012(8) -0.0001(8) -0.0010(8)
C12 0.0140(12) 0.0128(11) 0.0215(12) 0.0020(9) -0.0010(9) 0.0015(9)
C5 0.0138(11) 0.0187(12) 0.0120(10) -0.0018(9) -0.0006(8) 0.0016(9)
C7 0.0152(12) 0.0143(11) 0.0157(11) -0.0001(9) 0.0002(8) 0.0011(8)
C11 0.0122(11) 0.0154(11) 0.0216(12) 0.0012(9) 0.0006(9) -0.0033(9)
C1 0.0117(11) 0.0144(11) 0.0157(11) -0.0014(8) 0.0017(8) -0.0002(8)
C13 0.0161(12) 0.0156(11) 0.0157(11) 0.0006(9) 0.0002(9) 0.0028(9)
C4 0.0131(12) 0.0154(11) 0.0153(11) -0.0007(9) 0.0000(8) 0.0013(8)
C8 0.0157(12) 0.0197(12) 0.0133(11) 0.0010(9) 0.0010(9) 0.0005(9)
C17 0.0164(13) 0.0222(13) 0.0250(13) -0.0001(10) 0.0008(10) -0.0090(10)
C15 0.0061(10) 0.0141(11) 0.0146(10) 0.0015(8) 0.0007(8) -0.0004(8)
C6 0.0091(11) 0.0144(11) 0.0143(10) -0.0007(8) 0.0016(8) 0.0001(8)
C10 0.0082(11) 0.0151(11) 0.0163(11) 0.0019(8) -0.0002(8) -0.0013(9)
C2 0.0140(11) 0.0171(11) 0.0122(10) 0.0003(9) 0.0019(8) 0.0012(8)
C16 0.0161(12) 0.0172(12) 0.0155(11) -0.0001(9) 0.0038(9) -0.0045(9)
B1 0.0062(11) 0.0173(12) 0.0142(12) 0.0012(9) -0.0006(9) 0.0004(10)

loop_
_atom_type_symbol
_atom_type_description
_atom_type_scat_dispersion_real
_atom_type_scat_dispersion_imag
_atom_type_scat_source
C C 0.0033 0.0016 'International Tables Vol C Tables 4.2.6.8 and 6.1.1.4'
H H 0.0000 0.0000 'International Tables Vol C Tables 4.2.6.8 and 6.1.1.4'
B B 0.0013 0.0007 'International Tables Vol C Tables 4.2.6.8 and 6.1.1.4'
I I -0.4742 1.8119 'International Tables Vol C Tables 4.2.6.8 and 6.1.1.4'
N N 0.0061 0.0033 'International Tables Vol C Tables 4.2.6.8 and 6.1.1.4'
O O 0.0106 0.0060 'International Tables Vol C Tables 4.2.6.8 and 6.1.1.4'

loop_
_geom_angle_atom_site_label_1
_geom_angle_atom_site_label_2
_geom_angle_atom_site_label_3
_geom_angle_site_symmetry_1
_geom_angle_site_symmetry_3
_geom_angle
_geom_angle_publ_flag
H18 O1 H19 . . 109(4) ?
C5 N1 C16 . . 119.52(19) ?
C1 N1 C5 . . 120.79(19) ?
C1 N1 C16 . . 119.64(19) ?
C6 N2 B1 . . 122.7(2) ?
C6 N2 H5 . . 111(2) ?
B1 N2 H5 . . 127(2) ?
C14 N3 B1 . . 122.82(19) ?
C14 N3 H12 . . 114(2) ?
B1 N3 H12 . . 123(2) ?
C8 C9 H8 . . 119.7 ?
C8 C9 C10 . . 120.5(2) ?
C10 C9 H8 . . 119.7 ?
C4 C3 B1 . . 121.5(2) ?
C2 C3 C4 . . 116.6(2) ?
C2 C3 B1 . . 121.8(2) ?
N3 C14 C15 . . 117.9(2) ?
C13 C14 N3 . . 121.9(2) ?
C13 C14 C15 . . 120.2(2) ?
C11 C12 H10 . . 119.4 ?
C11 C12 C13 . . 121.3(2) ?
C13 C12 H10 . . 119.4 ?
N1 C5 H4 . . 119.7 ?
N1 C5 C4 . . 120.6(2) ?
C4 C5 H4 . . 119.7 ?
C8 C7 H6 . . 120.0 ?
C6 C7 H6 . . 120.0 ?
C6 C7 C8 . . 120.1(2) ?
C12 C11 H9 . . 119.6 ?
C12 C11 C10 . . 120.7(2) ?
C10 C11 H9 . . 119.6 ?
N1 C1 H1 . . 119.7 ?
N1 C1 C2 . . 120.6(2) ?
C2 C1 H1 . . 119.7 ?
C14 C13 C12 . . 119.7(2) ?
C14 C13 H11 . . 120.1 ?
C12 C13 H11 . . 120.1 ?
C3 C4 H3 . . 119.6 ?
C5 C4 C3 . . 120.8(2) ?
C5 C4 H3 . . 119.6 ?
C9 C8 C7 . . 121.1(2) ?
C9 C8 H7 . . 119.4 ?
C7 C8 H7 . . 119.4 ?
H16 C17 H15 . . 109.5 ?
H16 C17 H17 . . 109.5 ?
H15 C17 H17 . . 109.5 ?
C16 C17 H16 . . 109.5 ?
C16 C17 H15 . . 109.5 ?
C16 C17 H17 . . 109.5 ?
C14 C15 C6 . . 121.0(2) ?
C10 C15 C14 . . 119.6(2) ?
C10 C15 C6 . . 119.4(2) ?
N2 C6 C15 . . 117.99(19) ?
C7 C6 N2 . . 122.0(2) ?
C7 C6 C15 . . 120.0(2) ?
C9 C10 C15 . . 118.8(2) ?
C11 C10 C9 . . 122.7(2) ?
C11 C10 C15 . . 118.4(2) ?
C3 C2 H2 . . 119.7 ?
C1 C2 C3 . . 120.5(2) ?
C1 C2 H2 . . 119.7 ?
N1 C16 C17 . . 113.04(19) ?
N1 C16 H13 . . 109.0 ?
N1 C16 H14 . . 109.0 ?
C17 C16 H13 . . 109.0 ?
C17 C16 H14 . . 109.0 ?
H13 C16 H14 . . 107.8 ?
N2 B1 C3 . . 121.8(2) ?
N3 B1 N2 . . 117.4(2) ?
N3 B1 C3 . . 120.8(2) ?

loop_
_geom_bond_atom_site_label_1
_geom_bond_atom_site_label_2
_geom_bond_site_symmetry_2
_geom_bond_distance
_geom_bond_publ_flag
O1 H18 . 0.80(4) ?
O1 H19 . 0.77(4) ?
N1 C5 . 1.349(3) ?
N1 C1 . 1.344(3) ?
N1 C16 . 1.485(3) ?
N2 C6 . 1.397(3) ?
N2 B1 . 1.413(3) ?
N2 H5 . 0.83(3) ?
N3 C14 . 1.400(3) ?
N3 B1 . 1.408(3) ?
N3 H12 . 0.81(3) ?
C9 H8 . 0.9500 ?
C9 C8 . 1.367(3) ?
C9 C10 . 1.418(3) ?
C3 C4 . 1.404(3) ?
C3 C2 . 1.404(3) ?
C3 B1 . 1.581(3) ?
C14 C13 . 1.379(3) ?
C14 C15 . 1.426(3) ?
C12 H10 . 0.9500 ?
C12 C11 . 1.370(3) ?
C12 C13 . 1.408(3) ?
C5 H4 . 0.9500 ?
C5 C4 . 1.375(3) ?
C7 H6 . 0.9500 ?
C7 C8 . 1.410(3) ?
C7 C6 . 1.380(3) ?
C11 H9 . 0.9500 ?
C11 C10 . 1.417(3) ?
C1 H1 . 0.9500 ?
C1 C2 . 1.383(3) ?
C13 H11 . 0.9500 ?
C4 H3 . 0.9500 ?
C8 H7 . 0.9500 ?
C17 H16 . 0.9800 ?
C17 H15 . 0.9800 ?
C17 H17 . 0.9800 ?
C17 C16 . 1.511(3) ?
C15 C6 . 1.427(3) ?
C15 C10 . 1.424(3) ?
C2 H2 . 0.9500 ?
C16 H13 . 0.9900 ?
C16 H14 . 0.9900 ?

loop_
_geom_hbond_atom_site_label_D
_geom_hbond_atom_site_label_H
_geom_hbond_atom_site_label_A
_geom_hbond_site_symmetry_A
_geom_hbond_distance_DH
_geom_hbond_distance_HA
_geom_hbond_distance_DA
_geom_hbond_angle_DHA
_geom_hbond_publ_flag
O1 H18 I1 3_776 0.80(4) 2.87(4) 3.643(3) 162(4) yes
O1 H19 I1 3_676 0.77(4) 3.04(4) 3.793(3) 167(4) yes
N2 H5 I1 1_555 0.83(3) 2.95(3) 3.764(2) 171(2) yes
N3 H12 O1 1_555 0.82(3) 2.23(3) 3.046(3) 172(3) yes
C2 H2 I1 1_555 0.95 3.14 4.081(2) 171 yes
C16 H14 I1 1_554 0.99 2.98 3.840(3) 145 yes
C16 H13 I1 4_575 0.99 3.15 3.946(3) 138 yes

loop_
_geom_torsion_atom_site_label_1
_geom_torsion_atom_site_label_2
_geom_torsion_atom_site_label_3
_geom_torsion_atom_site_label_4
_geom_torsion_site_symmetry_1
_geom_torsion_site_symmetry_2
_geom_torsion_site_symmetry_3
_geom_torsion_site_symmetry_4
_geom_torsion
_geom_torsion_publ_flag
N1 C5 C4 C3 . . . . 0.0(3) ?
N1 C1 C2 C3 . . . . -0.1(3) ?
N3 C14 C13 C12 . . . . -179.6(2) ?
N3 C14 C15 C6 . . . . 2.0(3) ?
N3 C14 C15 C10 . . . . -178.65(19) ?
C14 N3 B1 N2 . . . . 1.2(3) ?
C14 N3 B1 C3 . . . . -177.6(2) ?
C14 C15 C6 N2 . . . . 1.2(3) ?
C14 C15 C6 C7 . . . . -179.2(2) ?
C14 C15 C10 C9 . . . . 179.9(2) ?
C14 C15 C10 C11 . . . . -2.1(3) ?
C12 C11 C10 C9 . . . . 178.5(2) ?
C12 C11 C10 C15 . . . . 0.5(3) ?
C5 N1 C1 C2 . . . . -2.8(3) ?
C5 N1 C16 C17 . . . . -96.2(2) ?
C11 C12 C13 C14 . . . . -1.3(4) ?
C1 N1 C5 C4 . . . . 2.8(3) ?
C1 N1 C16 C17 . . . . 86.3(3) ?
C13 C14 C15 C6 . . . . -177.3(2) ?
C13 C14 C15 C10 . . . . 2.1(3) ?
C13 C12 C11 C10 . . . . 1.2(4) ?
C4 C3 C2 C1 . . . . 2.7(3) ?
C4 C3 B1 N2 . . . . -179.5(2) ?
C4 C3 B1 N3 . . . . -0.8(3) ?
C8 C9 C10 C11 . . . . -178.3(2) ?
C8 C9 C10 C15 . . . . -0.3(3) ?
C8 C7 C6 N2 . . . . 178.6(2) ?
C8 C7 C6 C15 . . . . -1.0(3) ?
C15 C14 C13 C12 . . . . -0.4(3) ?
C6 N2 B1 N3 . . . . 2.3(3) ?
C6 N2 B1 C3 . . . . -178.9(2) ?
C6 C7 C8 C9 . . . . -0.1(3) ?
C6 C15 C10 C9 . . . . -0.7(3) ?
C6 C15 C10 C11 . . . . 177.3(2) ?
C10 C9 C8 C7 . . . . 0.8(4) ?
C10 C15 C6 N2 . . . . -178.15(19) ?
C10 C15 C6 C7 . . . . 1.4(3) ?
C2 C3 C4 C5 . . . . -2.6(3) ?
C2 C3 B1 N2 . . . . -0.9(3) ?
C2 C3 B1 N3 . . . . 177.9(2) ?
C16 N1 C5 C4 . . . . -174.6(2) ?
C16 N1 C1 C2 . . . . 174.7(2) ?
B1 N2 C6 C7 . . . . 177.0(2) ?
B1 N2 C6 C15 . . . . -3.4(3) ?
B1 N3 C14 C13 . . . . 176.0(2) ?
B1 N3 C14 C15 . . . . -3.2(3) ?
B1 C3 C4 C5 . . . . 176.1(2) ?
B1 C3 C2 C1 . . . . -176.0(2) ?
